data_7021707
loop_
_publ_author_name
'Beckmann, Jens'
'Bolsinger, Jens'
'Duthie, Andrew'
'Finke, Pamela'

_publ_section_title
;
 Diarylhalotelluronium(iv) cations [(8-Me2NC10H6)2TeX](+) (X = Cl, Br, I)
 stabilized by intramolecularly coordinating N-donor substituents.
;
_journal_issue 34
_journal_name_full 'Dalton transactions (Cambridge, England : 2003)'
_journal_page_first 12193
_journal_page_last 12202
_journal_paper_doi 10.1039/c3dt51011e
_journal_volume 42
_journal_year 2013
_chemical_formula_sum 'C26 H27 Br2 N3 Te'
_chemical_formula_weight 668.93
_chemical_name_systematic
;
?
;
_space_group_IT_number 2
_symmetry_cell_setting triclinic
_symmetry_space_group_name_Hall '-P 1'
_symmetry_space_group_name_H-M 'P -1'
_atom_sites_solution_hydrogens geom
_atom_sites_solution_primary direct
_atom_sites_solution_secondary difmap
_audit_creation_method SHELXL-97
_cell_angle_alpha 105.03(9)
_cell_angle_beta 98.59(7)
_cell_angle_gamma 109.95(8)
_cell_formula_units_Z 2
_cell_length_a 8.785(8)
_cell_length_b 11.671(13)
_cell_length_c 14.197(12)
_cell_measurement_temperature 150
_cell_volume 1275(2)
_computing_cell_refinement 'X-Area (Stoe, 2004)'
_computing_data_collection 'X-Area (Stoe, 2004)'
_computing_data_reduction 'X-Area (Stoe, 2004)'
_computing_molecular_graphics 'DIAMOND (Brandenburg, 2006)'
_computing_publication_material 'SHELXL97 (Sheldrick, 1997)'
_computing_structure_refinement 'SHELXL97 (Sheldrick, 1997)'
_computing_structure_solution 'SHELXS97 (Sheldrick, 1997)'
_diffrn_ambient_temperature 150
_diffrn_measured_fraction_theta_full 0.981
_diffrn_measured_fraction_theta_max 0.981
_diffrn_measurement_device_type 'CCD area detector'
_diffrn_measurement_method 'phi and omega scans'
_diffrn_radiation_monochromator graphite
_diffrn_radiation_source 'fine-focus sealed tube'
_diffrn_radiation_type MoK\a
_diffrn_radiation_wavelength 0.71073
_diffrn_reflns_av_R_equivalents 0.0817
_diffrn_reflns_av_sigmaI/netI 0.0676
_diffrn_reflns_limit_h_max 11
_diffrn_reflns_limit_h_min -12
_diffrn_reflns_limit_k_max 16
_diffrn_reflns_limit_k_min -16
_diffrn_reflns_limit_l_max 19
_diffrn_reflns_limit_l_min -19
_diffrn_reflns_number 13649
_diffrn_reflns_theta_full 29.23
_diffrn_reflns_theta_max 29.23
_diffrn_reflns_theta_min 2.05
_exptl_absorpt_coefficient_mu 4.318
_exptl_absorpt_correction_T_max 0.6240
_exptl_absorpt_correction_T_min 0.1510
_exptl_absorpt_correction_type multi-scan
_exptl_absorpt_process_details 'X-Area (Stoe, 2004)'
_exptl_crystal_colour brown
_exptl_crystal_density_diffrn 1.742
_exptl_crystal_density_method 'not measured'
_exptl_crystal_description plate
_exptl_crystal_F_000 652
_exptl_crystal_size_max 0.36
_exptl_crystal_size_mid 0.28
_exptl_crystal_size_min 0.17
_refine_diff_density_max 1.705
_refine_diff_density_min -1.195
_refine_diff_density_rms 0.131
_refine_ls_extinction_method none
_refine_ls_goodness_of_fit_ref 1.041
_refine_ls_hydrogen_treatment constr
_refine_ls_matrix_type full
_refine_ls_number_parameters 289
_refine_ls_number_reflns 6791
_refine_ls_number_restraints 0
_refine_ls_restrained_S_all 1.041
_refine_ls_R_factor_all 0.0684
_refine_ls_R_factor_gt 0.0486
_refine_ls_shift/su_max 0.000
_refine_ls_shift/su_mean 0.000
_refine_ls_structure_factor_coef Fsqd
_refine_ls_weighting_details 'calc w=1/[\s^2^(Fo^2^)+(0.0613P)^2^+1.3280P] where P=(Fo^2^+2Fc^2^)/3'
_refine_ls_weighting_scheme calc
_refine_ls_wR_factor_gt 0.1152
_refine_ls_wR_factor_ref 0.1246
_reflns_number_gt 5311
_reflns_number_total 6791
_reflns_threshold_expression >2sigma(I)
_cod_data_source_file c3dt51011e.txt
_cod_data_source_block 3
_cod_depositor_comments
;
The following automatic conversions were performed:

'_symmetry_cell_setting' value 'Triclinic' changed to 'triclinic'
according to /home/saulius/struct/CIF-dictionaries/cif_core.dic
dictionary named 'cif_core.dic' version 2.4.2 from 2011-04-26.

Automatic conversion script
Id: cif_fix_values 1891 2012-01-12 08:04:46Z andrius 
;
_cod_original_sg_symbol_H-M P-1
_cod_database_code 7021707

loop_
_symmetry_equiv_pos_as_xyz
'x, y, z'
'-x, -y, -z'

loop_
_atom_site_label
_atom_site_type_symbol
_atom_site_fract_x
_atom_site_fract_y
_atom_site_fract_z
_atom_site_U_iso_or_equiv
_atom_site_adp_type
_atom_site_occupancy
_atom_site_symmetry_multiplicity
_atom_site_calc_flag
_atom_site_refinement_flags
C1 C 1.0099(6) 0.4497(6) 0.7902(5) 0.0533(15) Uani 1 1 d .
H1A H 1.0193 0.5165 0.8497 0.080 Uiso 1 1 calc R
H1B H 1.0317 0.4857 0.7376 0.080 Uiso 1 1 calc R
H1C H 1.0900 0.4137 0.8053 0.080 Uiso 1 1 calc R
C2 C 0.8024(8) 0.2933(6) 0.8389(4) 0.0464(13) Uani 1 1 d .
H2A H 0.8155 0.3618 0.8983 0.070 Uiso 1 1 calc R
H2B H 0.8793 0.2545 0.8537 0.070 Uiso 1 1 calc R
H2C H 0.6895 0.2291 0.8181 0.070 Uiso 1 1 calc R
C3 C 0.4999(7) 0.6204(7) 0.9072(5) 0.0534(14) Uani 1 1 d .
H3A H 0.4499 0.5437 0.9237 0.080 Uiso 1 1 calc R
H3B H 0.4241 0.6195 0.8505 0.080 Uiso 1 1 calc R
H3C H 0.5230 0.6952 0.9642 0.080 Uiso 1 1 calc R
C4 C 0.7675(8) 0.6116(7) 0.9632(4) 0.0505(14) Uani 1 1 d .
H4A H 0.7054 0.5373 0.9794 0.076 Uiso 1 1 calc R
H4B H 0.8060 0.6877 1.0217 0.076 Uiso 1 1 calc R
H4C H 0.8621 0.6012 0.9420 0.076 Uiso 1 1 calc R
C5 C 0.3724(11) -0.1014(10) 0.8475(8) 0.085(3) Uani 1 1 d .
H5A H 0.3761 -0.0152 0.8631 0.127 Uiso 1 1 calc R
H5B H 0.3190 -0.1483 0.7770 0.127 Uiso 1 1 calc R
H5C H 0.4845 -0.0976 0.8627 0.127 Uiso 1 1 calc R
C6 C 0.2798(9) -0.1651(7) 0.9063(5) 0.0555(15) Uani 1 1 d .
C10 C 0.5881(6) 0.2870(5) 0.5751(4) 0.0353(10) Uani 1 1 d .
C11 C 0.4741(7) 0.2618(6) 0.4874(4) 0.0467(13) Uani 1 1 d .
H11 H 0.4058 0.3075 0.4867 0.056 Uiso 1 1 calc R
C12 C 0.4600(8) 0.1658(6) 0.3975(4) 0.0520(14) Uani 1 1 d .
H12 H 0.3860 0.1516 0.3374 0.062 Uiso 1 1 calc R
C13 C 0.5534(7) 0.0950(5) 0.3988(4) 0.0430(11) Uani 1 1 d .
H13 H 0.5387 0.0294 0.3402 0.052 Uiso 1 1 calc R
C14 C 0.6734(6) 0.1190(5) 0.4879(4) 0.0360(10) Uani 1 1 d .
C15 C 0.7750(8) 0.0482(6) 0.4905(4) 0.0456(12) Uani 1 1 d .
H15 H 0.7609 -0.0186 0.4330 0.055 Uiso 1 1 calc R
C16 C 0.8933(10) 0.0767(8) 0.5763(5) 0.0603(17) Uani 1 1 d .
H16 H 0.9594 0.0292 0.5765 0.072 Uiso 1 1 calc R
C17 C 0.9167(8) 0.1758(7) 0.6637(5) 0.0501(14) Uani 1 1 d .
H17 H 1.0005 0.1955 0.7210 0.060 Uiso 1 1 calc R
C18 C 0.8184(6) 0.2441(5) 0.6660(4) 0.0373(10) Uani 1 1 d .
C19 C 0.6928(6) 0.2185(5) 0.5781(4) 0.0325(9) Uani 1 1 d .
C20 C 0.7799(6) 0.5866(5) 0.7020(4) 0.0342(9) Uani 1 1 d .
C21 C 0.8514(7) 0.5735(6) 0.6220(4) 0.0403(11) Uani 1 1 d .
H21 H 0.8281 0.4914 0.5783 0.048 Uiso 1 1 calc R
C22 C 0.9596(8) 0.6833(6) 0.6056(5) 0.0508(14) Uani 1 1 d .
H22 H 1.0105 0.6737 0.5528 0.061 Uiso 1 1 calc R
C23 C 0.9887(7) 0.8028(6) 0.6671(5) 0.0467(13) Uani 1 1 d .
H23 H 1.0582 0.8749 0.6551 0.056 Uiso 1 1 calc R
C24 C 0.9163(6) 0.8207(5) 0.7488(4) 0.0370(10) Uani 1 1 d .
C25 C 0.9421(7) 0.9466(5) 0.8104(5) 0.0476(13) Uani 1 1 d .
H25 H 1.0105 1.0183 0.7975 0.057 Uiso 1 1 calc R
C26 C 0.8695(8) 0.9641(6) 0.8872(5) 0.0505(14) Uani 1 1 d .
H26 H 0.8835 1.0469 0.9247 0.061 Uiso 1 1 calc R
C27 C 0.7736(7) 0.8577(6) 0.9099(5) 0.0453(12) Uani 1 1 d .
H27 H 0.7271 0.8709 0.9645 0.054 Uiso 1 1 calc R
C28 C 0.7453(6) 0.7341(5) 0.8547(4) 0.0338(9) Uani 1 1 d .
C29 C 0.8131(5) 0.7114(5) 0.7692(4) 0.0316(9) Uani 1 1 d .
N1 N 0.8377(5) 0.3466(4) 0.7563(3) 0.0346(8) Uani 1 1 d .
N2 N 0.6587(5) 0.6250(4) 0.8811(3) 0.0362(9) Uani 1 1 d .
N3 N 0.2053(9) -0.2185(7) 0.9498(5) 0.0711(16) Uani 1 1 d .
Br1 Br 0.36431(7) 0.47475(6) 0.64337(5) 0.04915(15) Uani 1 1 d .
Br2 Br 0.33181(7) 0.18667(6) 0.78547(5) 0.04868(15) Uani 1 1 d .
Te1 Te 0.60635(4) 0.41853(3) 0.71800(2) 0.02975(9) Uani 1 1 d .

loop_
_atom_site_aniso_label
_atom_site_aniso_U_11
_atom_site_aniso_U_22
_atom_site_aniso_U_33
_atom_site_aniso_U_23
_atom_site_aniso_U_13
_atom_site_aniso_U_12
C1 0.028(2) 0.056(3) 0.065(4) 0.019(3) 0.002(2) 0.009(2)
C2 0.057(3) 0.057(3) 0.039(3) 0.022(3) 0.014(2) 0.034(3)
C3 0.047(3) 0.062(4) 0.052(3) 0.020(3) 0.026(3) 0.017(3)
C4 0.066(4) 0.059(4) 0.042(3) 0.029(3) 0.025(3) 0.031(3)
C5 0.069(5) 0.122(8) 0.104(7) 0.078(6) 0.039(5) 0.050(5)
C6 0.062(4) 0.061(4) 0.050(3) 0.022(3) 0.012(3) 0.032(3)
C10 0.033(2) 0.032(2) 0.037(2) 0.0106(19) 0.0046(18) 0.0114(18)
C11 0.043(3) 0.052(3) 0.046(3) 0.014(3) 0.004(2) 0.025(2)
C12 0.044(3) 0.059(4) 0.038(3) 0.005(3) -0.003(2) 0.017(3)
C13 0.047(3) 0.037(3) 0.037(3) 0.008(2) 0.011(2) 0.011(2)
C14 0.041(2) 0.036(2) 0.037(2) 0.017(2) 0.020(2) 0.015(2)
C15 0.062(3) 0.047(3) 0.045(3) 0.018(2) 0.029(3) 0.033(3)
C16 0.078(4) 0.081(5) 0.053(4) 0.028(3) 0.030(3) 0.058(4)
C17 0.053(3) 0.072(4) 0.046(3) 0.026(3) 0.023(3) 0.042(3)
C18 0.042(2) 0.042(3) 0.039(2) 0.021(2) 0.016(2) 0.021(2)
C19 0.032(2) 0.033(2) 0.037(2) 0.0177(19) 0.0125(18) 0.0123(18)
C20 0.032(2) 0.035(2) 0.036(2) 0.017(2) 0.0106(18) 0.0097(18)
C21 0.043(3) 0.045(3) 0.036(2) 0.014(2) 0.017(2) 0.017(2)
C22 0.052(3) 0.058(4) 0.048(3) 0.030(3) 0.025(3) 0.016(3)
C23 0.043(3) 0.050(3) 0.054(3) 0.035(3) 0.018(2) 0.011(2)
C24 0.031(2) 0.034(2) 0.043(3) 0.020(2) 0.0040(19) 0.0065(18)
C25 0.036(2) 0.036(3) 0.060(3) 0.017(2) 0.000(2) 0.005(2)
C26 0.054(3) 0.033(3) 0.054(3) 0.007(2) 0.007(3) 0.014(2)
C27 0.042(3) 0.043(3) 0.046(3) 0.007(2) 0.012(2) 0.016(2)
C28 0.030(2) 0.035(2) 0.036(2) 0.0126(19) 0.0052(18) 0.0133(18)
C29 0.029(2) 0.035(2) 0.033(2) 0.0154(19) 0.0081(17) 0.0125(18)
N1 0.0311(18) 0.042(2) 0.0285(19) 0.0114(17) 0.0054(15) 0.0132(16)
N2 0.042(2) 0.040(2) 0.034(2) 0.0156(18) 0.0194(17) 0.0181(18)
N3 0.080(4) 0.074(4) 0.067(4) 0.027(3) 0.026(3) 0.036(4)
Br1 0.0430(3) 0.0621(4) 0.0517(3) 0.0200(3) 0.0106(2) 0.0319(3)
Br2 0.0406(3) 0.0417(3) 0.0589(3) 0.0185(3) 0.0143(2) 0.0089(2)
Te1 0.02888(14) 0.02927(15) 0.03341(15) 0.01363(11) 0.00974(10) 0.01132(11)

loop_
_atom_type_symbol
_atom_type_description
_atom_type_scat_dispersion_real
_atom_type_scat_dispersion_imag
_atom_type_scat_source
C C 0.0033 0.0016 'International Tables Vol C Tables 4.2.6.8 and 6.1.1.4'
H H 0.0000 0.0000 'International Tables Vol C Tables 4.2.6.8 and 6.1.1.4'
N N 0.0061 0.0033 'International Tables Vol C Tables 4.2.6.8 and 6.1.1.4'
Br Br -0.2901 2.4595 'International Tables Vol C Tables 4.2.6.8 and 6.1.1.4'
Te Te -0.5308 1.6751 'International Tables Vol C Tables 4.2.6.8 and 6.1.1.4'

loop_
_geom_angle_atom_site_label_1
_geom_angle_atom_site_label_2
_geom_angle_atom_site_label_3
_geom_angle
N3 C6 C5 177.8(9)
C11 C10 C19 121.0(5)
C11 C10 Te1 123.3(4)
C19 C10 Te1 115.5(3)
C10 C11 C12 120.1(5)
C13 C12 C11 120.3(5)
C12 C13 C14 121.1(5)
C15 C14 C13 122.1(5)
C15 C14 C19 118.9(5)
C13 C14 C19 119.0(5)
C16 C15 C14 120.7(6)
C15 C16 C17 120.9(5)
C18 C17 C16 120.6(6)
C17 C18 C19 120.8(5)
C17 C18 N1 122.0(5)
C19 C18 N1 117.2(4)
C10 C19 C18 123.6(5)
C10 C19 C14 118.4(4)
C18 C19 C14 118.1(4)
C21 C20 C29 120.5(5)
C21 C20 Te1 119.1(4)
C29 C20 Te1 120.3(3)
C20 C21 C22 120.7(5)
C23 C22 C21 119.6(5)
C22 C23 C24 121.6(5)
C23 C24 C29 119.6(5)
C23 C24 C25 121.1(5)
C29 C24 C25 119.3(5)
C26 C25 C24 121.3(5)
C25 C26 C27 119.6(6)
C28 C27 C26 122.1(6)
C27 C28 N2 123.0(5)
C27 C28 C29 119.8(5)
N2 C28 C29 117.1(4)
C24 C29 C20 118.0(4)
C24 C29 C28 117.8(5)
C20 C29 C28 124.3(4)
C18 N1 C1 111.1(5)
C18 N1 C2 110.1(4)
C1 N1 C2 109.5(5)
C18 N1 Te1 106.7(3)
C1 N1 Te1 115.4(3)
C2 N1 Te1 103.8(3)
C28 N2 C4 111.4(4)
C28 N2 C3 115.2(4)
C4 N2 C3 109.6(4)
C20 Te1 C10 96.1(2)
C20 Te1 N1 89.75(18)
C10 Te1 N1 76.16(17)
C20 Te1 Br1 88.81(16)
C10 Te1 Br1 93.50(15)
N1 Te1 Br1 169.34(10)

loop_
_geom_bond_atom_site_label_1
_geom_bond_atom_site_label_2
_geom_bond_distance
C1 N1 1.486(7)
C2 N1 1.488(7)
C3 N2 1.483(7)
C4 N2 1.469(7)
C5 C6 1.422(11)
C6 N3 1.114(9)
C10 C11 1.370(7)
C10 C19 1.413(7)
C10 Te1 2.149(6)
C11 C12 1.419(9)
C12 C13 1.350(8)
C13 C14 1.416(8)
C14 C15 1.411(7)
C14 C19 1.430(8)
C15 C16 1.360(9)
C16 C17 1.392(10)
C17 C18 1.359(7)
C18 C19 1.426(7)
C18 N1 1.451(7)
C20 C21 1.377(7)
C20 C29 1.422(7)
C20 Te1 2.126(5)
C21 C22 1.410(8)
C22 C23 1.353(10)
C23 C24 1.407(8)
C24 C29 1.419(6)
C24 C25 1.422(8)
C25 C26 1.349(9)
C26 C27 1.391(9)
C27 C28 1.366(8)
C28 N2 1.419(6)
C28 C29 1.434(7)
N1 Te1 2.491(4)
Br1 Te1 2.591(2)
